data_7129438
loop_
_publ_author_name
'Gr\"odler, Dennis'
'Weidemann, Martin L.'
'Lichtenberg, Andreas'
'Greven, Tobias'
'Nickstadt, Robin'
'Haydo, Malek'
'Wickleder, Mathias'
'Klein, Axel'
'Johrendt, Dirk'
'Mathur, Sanjay'
'Zegke, Markus'
'Raauf, Aida'

_publ_section_title
;
 Heterobimetallic uranyl(vi) alkoxides of lanthanoids: formation through
 simple ligand exchange
;
_journal_name_full 'Chemical Communications'
_journal_paper_doi 10.1039/D1CC05444A
_journal_year 2022
_chemical_formula_moiety 'C36 H81 Ho2 Li O11 U'
_chemical_formula_sum 'C36 H81 Ho2 Li O11 U'
_chemical_formula_weight 1264.83
_space_group_crystal_system triclinic
_space_group_IT_number 2
_space_group_name_Hall '-P 1'
_space_group_name_H-M_alt 'P -1'
_atom_sites_solution_hydrogens geom
_atom_sites_solution_primary dual
_audit_creation_date 2021-05-11
_audit_creation_method
;
Olex2 1.3
(compiled 2020.11.12 svn.r5f609507 for OlexSys, GUI svn.r6272)
;
_audit_update_record
;
2021-09-24 deposited with the CCDC.	2021-12-14 downloaded from the CCDC.
;
_cell_angle_alpha 85.160(2)
_cell_angle_beta 88.706(2)
_cell_angle_gamma 79.534(2)
_cell_formula_units_Z 2
_cell_length_a 10.5390(6)
_cell_length_b 10.9635(6)
_cell_length_c 21.2841(13)
_cell_measurement_reflns_used 9847
_cell_measurement_temperature 100.0
_cell_measurement_theta_max 30.50
_cell_measurement_theta_min 2.19
_cell_volume 2409.7(2)
_computing_cell_refinement 'SAINT V8.40A (Bruker, 2019)'
_computing_data_reduction 'SAINT V8.40A (Bruker, 2019)'
_computing_molecular_graphics 'Olex2 1.3 (Dolomanov et al., 2009)'
_computing_publication_material 'Olex2 1.3 (Dolomanov et al., 2009)'
_computing_structure_refinement 'XL  (Sheldrick, 2008)'
_computing_structure_solution 'SHELXT 2014/5 (Sheldrick, 2014)'
_diffrn_ambient_temperature 100.0
_diffrn_measured_fraction_theta_full 0.999
_diffrn_measured_fraction_theta_max 0.999
_diffrn_measurement_device_type 'Bruker APEX-II CCD'
_diffrn_measurement_method '\f and \w scans'
_diffrn_radiation_type MoK\a
_diffrn_radiation_wavelength 0.71073
_diffrn_reflns_av_R_equivalents 0.0840
_diffrn_reflns_av_unetI/netI 0.0390
_diffrn_reflns_Laue_measured_fraction_full 0.999
_diffrn_reflns_Laue_measured_fraction_max 0.999
_diffrn_reflns_limit_h_max 13
_diffrn_reflns_limit_h_min -13
_diffrn_reflns_limit_k_max 14
_diffrn_reflns_limit_k_min -14
_diffrn_reflns_limit_l_max 27
_diffrn_reflns_limit_l_min -27
_diffrn_reflns_number 122129
_diffrn_reflns_point_group_measured_fraction_full 0.999
_diffrn_reflns_point_group_measured_fraction_max 0.999
_diffrn_reflns_theta_full 25.242
_diffrn_reflns_theta_max 27.483
_diffrn_reflns_theta_min 2.181
_diffrn_source_current 1.4
_diffrn_source_power 0.07
_diffrn_source_voltage 50.0
_diffrn_standards_number 0
_exptl_absorpt_coefficient_mu 6.650
_exptl_absorpt_correction_T_max 0.7461
_exptl_absorpt_correction_T_min 0.3648
_exptl_absorpt_correction_type multi-scan
_exptl_absorpt_process_details
;
SADABS-2016/2 (Bruker,2016/2) was used for absorption correction.
wR2(int) was 0.1306 before and 0.0735 after correction.
The Ratio of minimum to maximum transmission is 0.4742.
The \l/2 correction factor is Not present.
;
_exptl_crystal_colour 'clear light orange'
_exptl_crystal_colour_lustre clear
_exptl_crystal_colour_modifier light
_exptl_crystal_colour_primary orange
_exptl_crystal_density_diffrn 1.743
_exptl_crystal_description block
_exptl_crystal_F_000 1228
_exptl_crystal_size_max 0.453
_exptl_crystal_size_mid 0.351
_exptl_crystal_size_min 0.282
_refine_diff_density_max 1.591
_refine_diff_density_min -3.356
_refine_diff_density_rms 0.164
_refine_ls_extinction_method none
_refine_ls_goodness_of_fit_ref 1.101
_refine_ls_hydrogen_treatment constr
_refine_ls_matrix_type full
_refine_ls_number_parameters 487
_refine_ls_number_reflns 11046
_refine_ls_number_restraints 476
_refine_ls_restrained_S_all 1.079
_refine_ls_R_factor_all 0.0394
_refine_ls_R_factor_gt 0.0323
_refine_ls_shift/su_max 0.002
_refine_ls_shift/su_mean 0.000
_refine_ls_structure_factor_coef Fsqd
_refine_ls_weighting_details 'w=1/[\s^2^(Fo^2^)+13.7030P] where P=(Fo^2^+2Fc^2^)/3'
_refine_ls_weighting_scheme calc
_refine_ls_wR_factor_gt 0.0667
_refine_ls_wR_factor_ref 0.0696
_reflns_Friedel_coverage 0.000
_reflns_number_gt 9869
_reflns_number_total 11046
_reflns_threshold_expression 'I > 2\s(I)'
_cod_data_source_file d1cc05444a2.cif
_cod_data_source_block mo_dg122_full
_cod_database_code 7129438
_shelx_shelxl_version_number 2018/3
_shelx_space_group_comment
;
The symmetry employed for this shelxl refinement is uniquely defined
by the following loop, which should always be used as a source of
symmetry information in preference to the above space-group names.
They are only intended as comments.
;
_shelx_estimated_absorpt_t_max 0.256
_shelx_estimated_absorpt_t_min 0.153
_olex2_refinement_description
;
1. Fixed Uiso
 At 1.5 times of:
  All C(H,H,H) groups
2. Rigid body (RIGU) restrains
 All non-hydrogen atoms
 with sigma for 1-2 distances of 0.004 and sigma for 1-3 distances of 0.004
3.a Idealised Me refined as rotating group:
 C5(H5A,H5B,H5C), C6(H6A,H6B,H6C), C7(H7A,H7B,H7C), C9(H9A,H9B,H9C), C10(H10A,
 H10B,H10C), C11(H11A,H11B,H11C), C13(H13A,H13B,H13C), C14(H14A,H14B,H14C),
 C15(H15A,H15B,H15C), C17(H17A,H17B,H17C), C18(H18A,H18B,H18C), C19(H19A,H19B,
 H19C), C21(H21A,H21B,H21C), C22(H22A,H22B,H22C), C23(H23A,H23B,H23C), C25(H25A,
 H25B,H25C), C26(H26A,H26B,H26C), C27(H27A,H27B,H27C), C29(H29A,H29B,H29C),
 C30(H30A,H30B,H30C), C31(H31A,H31B,H31C), C33(H33A,H33B,H33C), C34(H34A,H34B,
 H34C), C35(H35A,H35B,H35C), C37(H37A,H37B,H37C), C38(H38A,H38B,H38C), C39(H39A,
 H39B,H39C)
;
_olex2_submission_special_instructions 'No special instructions were received'

loop_
_space_group_symop_operation_xyz
'x, y, z'
'-x, -y, -z'

loop_
_atom_site_label
_atom_site_type_symbol
_atom_site_fract_x
_atom_site_fract_y
_atom_site_fract_z
_atom_site_U_iso_or_equiv
_atom_site_adp_type
_atom_site_occupancy
_atom_site_site_symmetry_order
_atom_site_calc_flag
_atom_site_refinement_flags_posn
_atom_site_refinement_flags_adp
_atom_site_refinement_flags_occupancy
_atom_site_disorder_assembly
_atom_site_disorder_group
U1 U 0.42491(2) 0.33594(2) 0.23817(2) 0.01373(5) Uani 1 1 d . . . . .
Ho1 Ho 0.67608(2) 0.26875(2) 0.34259(2) 0.01317(5) Uani 1 1 d . . . . .
Ho2 Ho 0.71174(2) 0.18223(2) 0.18183(2) 0.01171(5) Uani 1 1 d . . . . .
O1 O 0.2689(3) 0.2929(4) 0.24553(17) 0.0233(8) Uani 1 1 d . . . . .
O2 O 0.5975(3) 0.3625(3) 0.23618(14) 0.0124(6) Uani 1 1 d . . . . .
O3 O 0.3547(3) 0.5175(3) 0.20196(17) 0.0229(8) Uani 1 1 d . . . . .
O4 O 0.4975(3) 0.2463(3) 0.14808(15) 0.0157(7) Uani 1 1 d . . . . .
O5 O 0.7832(3) 0.0370(3) 0.12947(16) 0.0181(7) Uani 1 1 d . . . . .
O6 O 0.7996(3) 0.3426(3) 0.15170(16) 0.0185(7) Uani 1 1 d . . . . .
O7 O 0.5590(3) 0.1473(3) 0.27319(15) 0.0164(7) Uani 1 1 d . . . . .
O8 O 0.8191(3) 0.1650(3) 0.27485(15) 0.0169(7) Uani 1 1 d . . . . .
O9 O 0.7172(4) 0.2015(4) 0.43371(16) 0.0231(8) Uani 1 1 d . . . . .
O10 O 0.7648(3) 0.4304(3) 0.31963(17) 0.0212(7) Uani 1 1 d . . . . .
O11 O 0.4549(3) 0.3557(3) 0.34200(15) 0.0197(7) Uani 1 1 d . . . . .
C4 C 0.3454(5) 0.6423(5) 0.1762(3) 0.0261(11) Uani 1 1 d . . . . .
C5 C 0.2932(7) 0.6512(6) 0.1096(3) 0.0366(14) Uani 1 1 d . . . . .
H5A H 0.353290 0.596938 0.083758 0.055 Uiso 1 1 calc R U . . .
H5B H 0.283680 0.737400 0.091273 0.055 Uiso 1 1 calc R U . . .
H5C H 0.209009 0.625065 0.110902 0.055 Uiso 1 1 calc R U . . .
C6 C 0.2558(8) 0.7265(6) 0.2167(3) 0.052(2) Uani 1 1 d . . . . .
H6A H 0.171446 0.700718 0.219392 0.078 Uiso 1 1 calc R U . . .
H6B H 0.245854 0.812482 0.198100 0.078 Uiso 1 1 calc R U . . .
H6C H 0.291965 0.721001 0.259132 0.078 Uiso 1 1 calc R U . . .
C7 C 0.4806(7) 0.6727(8) 0.1746(4) 0.058(2) Uani 1 1 d . . . . .
H7A H 0.516334 0.659264 0.217235 0.086 Uiso 1 1 calc R U . . .
H7B H 0.476897 0.759808 0.158784 0.086 Uiso 1 1 calc R U . . .
H7C H 0.535683 0.618510 0.146704 0.086 Uiso 1 1 calc R U . . .
C8 C 0.4345(5) 0.2221(5) 0.0919(2) 0.0200(10) Uani 1 1 d . . . . .
C9 C 0.4462(6) 0.0823(5) 0.0905(3) 0.0359(14) Uani 1 1 d . . . . .
H9A H 0.536713 0.042361 0.095888 0.054 Uiso 1 1 calc R U . . .
H9B H 0.415088 0.063613 0.049995 0.054 Uiso 1 1 calc R U . . .
H9C H 0.394187 0.050740 0.124802 0.054 Uiso 1 1 calc R U . . .
C10 C 0.5057(6) 0.2736(7) 0.0358(3) 0.0357(14) Uani 1 1 d . . . . .
H10A H 0.500139 0.363441 0.037800 0.054 Uiso 1 1 calc R U . . .
H10B H 0.466436 0.258036 -0.003313 0.054 Uiso 1 1 calc R U . . .
H10C H 0.596468 0.232691 0.036867 0.054 Uiso 1 1 calc R U . . .
C11 C 0.2945(5) 0.2851(5) 0.0918(3) 0.0246(11) Uani 1 1 d . . . . .
H11A H 0.248920 0.248212 0.127006 0.037 Uiso 1 1 calc R U . . .
H11B H 0.254802 0.273871 0.051949 0.037 Uiso 1 1 calc R U . . .
H11C H 0.288929 0.374192 0.096225 0.037 Uiso 1 1 calc R U . . .
C12 C 0.8360(5) -0.0634(5) 0.0928(3) 0.0241(11) Uani 1 1 d . . . . .
C13 C 0.9780(6) -0.1045(7) 0.1077(3) 0.0424(16) Uani 1 1 d . . . . .
H13A H 1.022590 -0.033649 0.099552 0.064 Uiso 1 1 calc R U . . .
H13B H 1.015530 -0.170763 0.081103 0.064 Uiso 1 1 calc R U . . .
H13C H 0.987833 -0.135705 0.152212 0.064 Uiso 1 1 calc R U . . .
C14 C 0.7639(7) -0.1705(6) 0.1067(3) 0.0420(16) Uani 1 1 d . . . . .
H14A H 0.777970 -0.203806 0.150706 0.063 Uiso 1 1 calc R U . . .
H14B H 0.795661 -0.236061 0.078732 0.063 Uiso 1 1 calc R U . . .
H14C H 0.671471 -0.140719 0.099743 0.063 Uiso 1 1 calc R U . . .
C15 C 0.8223(6) -0.0181(6) 0.0230(3) 0.0322(13) Uani 1 1 d . . . . .
H15A H 0.730803 0.010472 0.013069 0.048 Uiso 1 1 calc R U . . .
H15B H 0.857962 -0.086524 -0.002668 0.048 Uiso 1 1 calc R U . . .
H15C H 0.869232 0.050816 0.013847 0.048 Uiso 1 1 calc R U . . .
C16 C 0.8658(5) 0.3955(5) 0.1003(2) 0.0202(10) Uani 1 1 d . . . . .
C17 C 0.9631(5) 0.4660(5) 0.1259(3) 0.0262(11) Uani 1 1 d . . . . .
H17A H 0.917738 0.532202 0.150591 0.039 Uiso 1 1 calc R U . . .
H17B H 1.008974 0.502530 0.090613 0.039 Uiso 1 1 calc R U . . .
H17C H 1.025174 0.408353 0.152769 0.039 Uiso 1 1 calc R U . . .
C18 C 0.7684(6) 0.4850(6) 0.0591(3) 0.0327(13) Uani 1 1 d . . . . .
H18A H 0.704275 0.440066 0.043868 0.049 Uiso 1 1 calc R U . . .
H18B H 0.813086 0.520185 0.022997 0.049 Uiso 1 1 calc R U . . .
H18C H 0.724992 0.552182 0.083750 0.049 Uiso 1 1 calc R U . . .
C19 C 0.9344(6) 0.2934(5) 0.0612(3) 0.0302(12) Uani 1 1 d . . . . .
H19A H 0.995970 0.234410 0.087764 0.045 Uiso 1 1 calc R U . . .
H19B H 0.980660 0.330191 0.026208 0.045 Uiso 1 1 calc R U . . .
H19C H 0.870913 0.249687 0.044514 0.045 Uiso 1 1 calc R U . . .
C20 C 0.5358(5) 0.0237(5) 0.2930(2) 0.0206(10) Uani 1 1 d . . . . .
C21 C 0.6130(6) -0.0672(5) 0.2503(3) 0.0256(11) Uani 1 1 d . . . . .
H21A H 0.588284 -0.041859 0.206323 0.038 Uiso 1 1 calc R U . . .
H21B H 0.595147 -0.150932 0.261745 0.038 Uiso 1 1 calc R U . . .
H21C H 0.705253 -0.067437 0.255143 0.038 Uiso 1 1 calc R U . . .
C22 C 0.5839(5) -0.0087(5) 0.3605(3) 0.0246(11) Uani 1 1 d . . . . .
H22A H 0.676256 -0.006075 0.361857 0.037 Uiso 1 1 calc R U . . .
H22B H 0.569868 -0.092519 0.375043 0.037 Uiso 1 1 calc R U . . .
H22C H 0.536561 0.051514 0.388030 0.037 Uiso 1 1 calc R U . . .
C23 C 0.3944(5) 0.0176(5) 0.2899(3) 0.0301(12) Uani 1 1 d . . . . .
H23A H 0.345681 0.074828 0.318452 0.045 Uiso 1 1 calc R U . . .
H23B H 0.381766 -0.067440 0.302486 0.045 Uiso 1 1 calc R U . . .
H23C H 0.363874 0.041436 0.246664 0.045 Uiso 1 1 calc R U . . .
C24 C 0.9519(5) 0.1087(5) 0.2851(2) 0.0166(9) Uani 1 1 d . . . . .
C25 C 1.0302(5) 0.1239(5) 0.2247(2) 0.0230(11) Uani 1 1 d . . . . .
H25A H 0.993617 0.086134 0.190817 0.035 Uiso 1 1 calc R U . . .
H25B H 1.119879 0.082734 0.231779 0.035 Uiso 1 1 calc R U . . .
H25C H 1.027314 0.212640 0.212659 0.035 Uiso 1 1 calc R U . . .
C26 C 0.9595(6) -0.0302(5) 0.3041(3) 0.0309(13) Uani 1 1 d . . . . .
H26A H 0.909252 -0.040781 0.342901 0.046 Uiso 1 1 calc R U . . .
H26B H 1.049706 -0.069504 0.311407 0.046 Uiso 1 1 calc R U . . .
H26C H 0.924328 -0.069296 0.270331 0.046 Uiso 1 1 calc R U . . .
C27 C 1.0073(5) 0.1713(6) 0.3367(3) 0.0270(12) Uani 1 1 d . . . . .
H27A H 1.002267 0.259983 0.323747 0.040 Uiso 1 1 calc R U . . .
H27B H 1.097668 0.132298 0.343881 0.040 Uiso 1 1 calc R U . . .
H27C H 0.957684 0.161978 0.375785 0.040 Uiso 1 1 calc R U . . .
C28 C 0.7542(6) 0.1444(6) 0.4944(2) 0.0293(12) Uani 1 1 d . . . . .
C29 C 0.8146(8) 0.0085(7) 0.4884(3) 0.0533(19) Uani 1 1 d . . . . .
H29A H 0.751793 -0.034023 0.470146 0.080 Uiso 1 1 calc R U . . .
H29B H 0.839745 -0.032008 0.530234 0.080 Uiso 1 1 calc R U . . .
H29C H 0.891033 0.004036 0.461034 0.080 Uiso 1 1 calc R U . . .
C30 C 0.8492(8) 0.2101(7) 0.5222(3) 0.053(2) Uani 1 1 d . . . . .
H30A H 0.928406 0.200530 0.496649 0.080 Uiso 1 1 calc R U . . .
H30B H 0.869359 0.174258 0.565346 0.080 Uiso 1 1 calc R U . . .
H30C H 0.812239 0.298751 0.522853 0.080 Uiso 1 1 calc R U . . .
C31 C 0.6329(8) 0.1510(12) 0.5356(4) 0.091(4) Uani 1 1 d . . . . .
H31A H 0.598502 0.238038 0.542736 0.137 Uiso 1 1 calc R U . . .
H31B H 0.654439 0.103318 0.576184 0.137 Uiso 1 1 calc R U . . .
H31C H 0.567895 0.116013 0.514341 0.137 Uiso 1 1 calc R U . . .
C32 C 0.8088(5) 0.5291(5) 0.3458(3) 0.0241(11) Uani 1 1 d . . . . .
C33 C 0.8873(6) 0.4815(6) 0.4049(3) 0.0381(15) Uani 1 1 d . . . . .
H33A H 0.834183 0.441165 0.435650 0.057 Uiso 1 1 calc R U . . .
H33B H 0.914718 0.551462 0.423275 0.057 Uiso 1 1 calc R U . . .
H33C H 0.963441 0.421237 0.393953 0.057 Uiso 1 1 calc R U . . .
C34 C 0.8922(7) 0.5875(6) 0.2970(3) 0.0414(16) Uani 1 1 d . . . . .
H34A H 0.964470 0.524074 0.284730 0.062 Uiso 1 1 calc R U . . .
H34B H 0.925527 0.654683 0.314904 0.062 Uiso 1 1 calc R U . . .
H34C H 0.840217 0.621223 0.259751 0.062 Uiso 1 1 calc R U . . .
C35 C 0.6937(7) 0.6263(6) 0.3638(3) 0.0395(15) Uani 1 1 d . . . . .
H35A H 0.635986 0.649963 0.327656 0.059 Uiso 1 1 calc R U . . .
H35B H 0.724390 0.699943 0.376216 0.059 Uiso 1 1 calc R U . . .
H35C H 0.646825 0.591398 0.399212 0.059 Uiso 1 1 calc R U . . .
C36 C 0.3611(5) 0.3894(5) 0.3917(2) 0.0232(11) Uani 1 1 d . . . . .
C37 C 0.3129(8) 0.2754(7) 0.4190(4) 0.0502(19) Uani 1 1 d . . . . .
H37A H 0.273464 0.238728 0.385666 0.075 Uiso 1 1 calc R U . . .
H37B H 0.248524 0.298262 0.451939 0.075 Uiso 1 1 calc R U . . .
H37C H 0.385241 0.214695 0.437286 0.075 Uiso 1 1 calc R U . . .
C38 C 0.4296(6) 0.4453(7) 0.4413(3) 0.0361(15) Uani 1 1 d . . . . .
H38A H 0.506279 0.385796 0.455842 0.054 Uiso 1 1 calc R U . . .
H38B H 0.371067 0.463910 0.477071 0.054 Uiso 1 1 calc R U . . .
H38C H 0.455447 0.522149 0.422956 0.054 Uiso 1 1 calc R U . . .
C39 C 0.2521(6) 0.4883(7) 0.3640(3) 0.0445(17) Uani 1 1 d . . . . .
H39A H 0.287314 0.560352 0.345833 0.067 Uiso 1 1 calc R U . . .
H39B H 0.189759 0.514215 0.397382 0.067 Uiso 1 1 calc R U . . .
H39C H 0.208888 0.454122 0.331094 0.067 Uiso 1 1 calc R U . . .
Li1 Li 0.7683(10) 0.4231(10) 0.2284(5) 0.034(2) Uani 1 1 d . . . . .

loop_
_atom_site_aniso_label
_atom_site_aniso_U_11
_atom_site_aniso_U_22
_atom_site_aniso_U_33
_atom_site_aniso_U_23
_atom_site_aniso_U_13
_atom_site_aniso_U_12
U1 0.00745(8) 0.01898(9) 0.01447(8) -0.00441(6) -0.00180(6) -0.00001(6)
Ho1 0.00915(10) 0.01776(11) 0.01234(10) -0.00046(7) -0.00170(7) -0.00191(8)
Ho2 0.00829(10) 0.01278(10) 0.01346(10) -0.00197(7) -0.00142(7) 0.00028(8)
O1 0.0133(17) 0.034(2) 0.0227(18) -0.0062(15) -0.0007(14) -0.0018(15)
O2 0.0100(15) 0.0123(15) 0.0141(15) -0.0016(12) -0.0018(12) 0.0005(12)
O3 0.0199(19) 0.0199(17) 0.0263(19) -0.0038(14) -0.0062(15) 0.0047(14)
O4 0.0102(16) 0.0221(17) 0.0152(15) -0.0072(13) -0.0027(12) -0.0012(13)
O5 0.0149(17) 0.0160(16) 0.0221(17) -0.0063(13) -0.0011(13) 0.0026(13)
O6 0.0167(18) 0.0195(17) 0.0201(17) 0.0010(13) 0.0017(13) -0.0068(14)
O7 0.0133(17) 0.0156(16) 0.0202(17) 0.0007(13) -0.0007(13) -0.0036(13)
O8 0.0076(15) 0.0230(18) 0.0186(17) -0.0026(13) -0.0021(12) 0.0020(13)
O9 0.023(2) 0.031(2) 0.0142(16) 0.0064(14) -0.0025(14) -0.0048(16)
O10 0.0188(19) 0.0226(18) 0.0243(18) -0.0045(14) -0.0031(14) -0.0076(15)
O11 0.0119(17) 0.033(2) 0.0141(16) -0.0056(14) 0.0024(12) -0.0017(15)
C4 0.021(3) 0.020(2) 0.036(3) -0.002(2) -0.006(2) -0.001(2)
C5 0.048(4) 0.027(3) 0.033(3) 0.003(2) -0.005(3) -0.003(3)
C6 0.072(5) 0.032(3) 0.043(4) -0.006(3) 0.000(4) 0.019(3)
C7 0.040(4) 0.050(5) 0.089(6) -0.003(4) -0.008(4) -0.024(4)
C8 0.014(2) 0.031(3) 0.015(2) -0.0072(19) -0.0038(17) -0.001(2)
C9 0.031(3) 0.030(3) 0.048(4) -0.017(3) -0.021(3) 0.002(2)
C10 0.021(3) 0.070(4) 0.017(3) -0.008(3) -0.002(2) -0.009(3)
C11 0.016(2) 0.032(3) 0.025(3) -0.009(2) -0.006(2) 0.002(2)
C12 0.023(3) 0.018(2) 0.030(3) -0.012(2) 0.000(2) 0.004(2)
C13 0.033(3) 0.046(4) 0.042(4) -0.024(3) -0.008(3) 0.019(3)
C14 0.050(4) 0.023(3) 0.052(4) -0.008(3) 0.012(3) -0.006(3)
C15 0.033(3) 0.035(3) 0.030(3) -0.014(2) -0.001(2) -0.002(3)
C16 0.020(3) 0.019(2) 0.022(2) 0.0013(18) 0.0031(19) -0.0051(19)
C17 0.023(3) 0.027(3) 0.031(3) 0.001(2) 0.001(2) -0.013(2)
C18 0.031(3) 0.031(3) 0.034(3) 0.008(2) -0.002(2) -0.005(2)
C19 0.032(3) 0.031(3) 0.026(3) -0.001(2) 0.010(2) -0.004(2)
C20 0.021(3) 0.017(2) 0.025(2) -0.0003(19) -0.0009(19) -0.007(2)
C21 0.030(3) 0.016(2) 0.030(3) -0.002(2) 0.001(2) -0.004(2)
C22 0.021(3) 0.024(3) 0.028(3) 0.005(2) -0.003(2) -0.003(2)
C23 0.023(3) 0.026(3) 0.044(3) 0.000(2) 0.000(2) -0.012(2)
C24 0.010(2) 0.021(2) 0.016(2) 0.0010(17) -0.0046(17) 0.0035(18)
C25 0.014(2) 0.030(3) 0.024(2) -0.004(2) -0.0010(19) -0.001(2)
C26 0.019(3) 0.026(3) 0.043(3) 0.005(2) -0.003(2) 0.005(2)
C27 0.009(2) 0.044(3) 0.026(3) -0.009(2) -0.007(2) 0.003(2)
C28 0.027(3) 0.044(3) 0.014(2) 0.011(2) -0.004(2) -0.005(2)
C29 0.077(6) 0.044(4) 0.038(4) 0.015(3) -0.029(4) -0.013(3)
C30 0.071(5) 0.060(5) 0.032(4) 0.006(3) -0.026(3) -0.019(4)
C31 0.046(5) 0.182(11) 0.028(4) 0.042(5) 0.012(3) 0.006(5)
C32 0.025(3) 0.024(3) 0.025(3) -0.004(2) -0.004(2) -0.008(2)
C33 0.039(4) 0.038(3) 0.039(3) -0.008(3) -0.019(3) -0.008(3)
C34 0.052(4) 0.045(4) 0.037(3) -0.009(3) 0.005(3) -0.033(3)
C35 0.040(4) 0.027(3) 0.050(4) -0.011(3) -0.007(3) 0.002(3)
C36 0.016(2) 0.037(3) 0.016(2) -0.009(2) 0.0046(18) -0.002(2)
C37 0.054(5) 0.050(4) 0.052(4) -0.016(3) 0.032(4) -0.022(3)
C38 0.021(3) 0.063(4) 0.026(3) -0.021(3) -0.003(2) -0.005(3)
C39 0.026(3) 0.068(4) 0.032(3) -0.022(3) -0.005(3) 0.020(3)
Li1 0.037(6) 0.046(6) 0.026(4) -0.009(4) 0.004(4) -0.025(5)

loop_
_atom_type_symbol
_atom_type_description
_atom_type_scat_dispersion_real
_atom_type_scat_dispersion_imag
_atom_type_scat_source
C C 0.0033 0.0016 'International Tables Vol C Tables 4.2.6.8 and 6.1.1.4'
H H 0.0000 0.0000 'International Tables Vol C Tables 4.2.6.8 and 6.1.1.4'
Ho Ho -0.2175 4.6783 'International Tables Vol C Tables 4.2.6.8 and 6.1.1.4'
Li Li -0.0003 0.0001 'International Tables Vol C Tables 4.2.6.8 and 6.1.1.4'
O O 0.0106 0.0060 'International Tables Vol C Tables 4.2.6.8 and 6.1.1.4'
U U -9.6767 9.6646 'International Tables Vol C Tables 4.2.6.8 and 6.1.1.4'

loop_
_geom_angle_atom_site_label_1
_geom_angle_atom_site_label_2
_geom_angle_atom_site_label_3
_geom_angle
_geom_angle_site_symmetry_1
_geom_angle_site_symmetry_3
_geom_angle_publ_flag
O1 U1 O2 172.90(15) . . ?
O1 U1 O3 94.47(16) . . ?
O1 U1 O4 100.28(14) . . ?
O1 U1 O7 101.12(14) . . ?
O1 U1 O11 97.52(14) . . ?
O2 U1 O3 92.52(14) . . ?
O2 U1 O4 79.60(12) . . ?
O2 U1 O7 71.93(12) . . ?
O2 U1 O11 79.61(12) . . ?
O3 U1 O4 100.60(13) . . ?
O3 U1 O7 164.33(13) . . ?
O3 U1 O11 103.51(14) . . ?
O4 U1 O7 75.26(12) . . ?
O11 U1 O4 148.65(12) . . ?
O11 U1 O7 76.11(12) . . ?
O2 Ho1 O7 59.99(10) . . ?
O8 Ho1 O2 76.38(11) . . ?
O8 Ho1 O7 70.18(11) . . ?
O8 Ho1 O11 136.26(11) . . ?
O9 Ho1 O2 172.61(13) . . ?
O9 Ho1 O7 119.37(13) . . ?
O9 Ho1 O8 110.62(14) . . ?
O9 Ho1 O10 109.52(14) . . ?
O9 Ho1 O11 105.63(13) . . ?
O10 Ho1 O2 72.36(12) . . ?
O10 Ho1 O7 130.73(12) . . ?
O10 Ho1 O8 87.98(13) . . ?
O10 Ho1 O11 102.35(13) . . ?
O11 Ho1 O2 67.02(11) . . ?
O11 Ho1 O7 71.14(11) . . ?
O2 Ho2 O7 60.28(10) . . ?
O4 Ho2 O2 67.58(10) . . ?
O4 Ho2 O7 70.60(11) . . ?
O5 Ho2 O2 171.97(12) . . ?
O5 Ho2 O4 104.43(12) . . ?
O5 Ho2 O6 110.11(13) . . ?
O5 Ho2 O7 118.86(12) . . ?
O5 Ho2 O8 110.74(13) . . ?
O6 Ho2 O2 71.96(12) . . ?
O6 Ho2 O4 102.71(12) . . ?
O6 Ho2 O7 130.78(12) . . ?
O6 Ho2 O8 88.81(12) . . ?
O8 Ho2 O2 76.82(11) . . ?
O8 Ho2 O4 136.39(11) . . ?
O8 Ho2 O7 70.24(11) . . ?
U1 O2 Ho1 101.80(13) . . ?
U1 O2 Ho2 102.37(13) . . ?
U1 O2 Li1 169.6(4) . . ?
Ho2 O2 Ho1 93.25(10) . . ?
Li1 O2 Ho1 85.1(3) . . ?
Li1 O2 Ho2 84.8(3) . . ?
C4 O3 U1 163.4(3) . . ?
U1 O4 Ho2 95.44(11) . . ?
C8 O4 U1 133.6(3) . . ?
C8 O4 Ho2 130.6(3) . . ?
C12 O5 Ho2 178.6(3) . . ?
C16 O6 Ho2 142.7(3) . . ?
C16 O6 Li1 120.7(4) . . ?
Li1 O6 Ho2 96.6(3) . . ?
U1 O7 Ho1 88.69(11) . . ?
U1 O7 Ho2 88.62(11) . . ?
Ho2 O7 Ho1 90.64(10) . . ?
C20 O7 U1 133.9(3) . . ?
C20 O7 Ho1 122.2(3) . . ?
C20 O7 Ho2 120.8(3) . . ?
Ho2 O8 Ho1 105.13(13) . . ?
C24 O8 Ho1 128.8(3) . . ?
C24 O8 Ho2 125.8(3) . . ?
C28 O9 Ho1 174.1(4) . . ?
C32 O10 Ho1 143.5(3) . . ?
C32 O10 Li1 119.4(4) . . ?
Li1 O10 Ho1 97.0(3) . . ?
U1 O11 Ho1 95.72(12) . . ?
C36 O11 U1 130.2(3) . . ?
C36 O11 Ho1 133.2(3) . . ?
O3 C4 C5 108.1(4) . . ?
O3 C4 C6 109.0(5) . . ?
O3 C4 C7 107.5(5) . . ?
C6 C4 C5 110.6(5) . . ?
C6 C4 C7 111.4(6) . . ?
C7 C4 C5 110.2(6) . . ?
C4 C5 H5A 109.5 . . ?
C4 C5 H5B 109.5 . . ?
C4 C5 H5C 109.5 . . ?
H5A C5 H5B 109.5 . . ?
H5A C5 H5C 109.5 . . ?
H5B C5 H5C 109.5 . . ?
C4 C6 H6A 109.5 . . ?
C4 C6 H6B 109.5 . . ?
C4 C6 H6C 109.5 . . ?
H6A C6 H6B 109.5 . . ?
H6A C6 H6C 109.5 . . ?
H6B C6 H6C 109.5 . . ?
C4 C7 H7A 109.5 . . ?
C4 C7 H7B 109.5 . . ?
C4 C7 H7C 109.5 . . ?
H7A C7 H7B 109.5 . . ?
H7A C7 H7C 109.5 . . ?
H7B C7 H7C 109.5 . . ?
O4 C8 C9 108.4(4) . . ?
O4 C8 C10 107.0(4) . . ?
O4 C8 C11 110.3(4) . . ?
C9 C8 C10 109.9(5) . . ?
C11 C8 C9 110.8(5) . . ?
C11 C8 C10 110.4(5) . . ?
C8 C9 H9A 109.5 . . ?
C8 C9 H9B 109.5 . . ?
C8 C9 H9C 109.5 . . ?
H9A C9 H9B 109.5 . . ?
H9A C9 H9C 109.5 . . ?
H9B C9 H9C 109.5 . . ?
C8 C10 H10A 109.5 . . ?
C8 C10 H10B 109.5 . . ?
C8 C10 H10C 109.5 . . ?
H10A C10 H10B 109.5 . . ?
H10A C10 H10C 109.5 . . ?
H10B C10 H10C 109.5 . . ?
C8 C11 H11A 109.5 . . ?
C8 C11 H11B 109.5 . . ?
C8 C11 H11C 109.5 . . ?
H11A C11 H11B 109.5 . . ?
H11A C11 H11C 109.5 . . ?
H11B C11 H11C 109.5 . . ?
O5 C12 C13 109.3(4) . . ?
O5 C12 C14 110.0(5) . . ?
O5 C12 C15 108.7(4) . . ?
C13 C12 C14 110.6(5) . . ?
C13 C12 C15 108.8(5) . . ?
C14 C12 C15 109.3(5) . . ?
C12 C13 H13A 109.5 . . ?
C12 C13 H13B 109.5 . . ?
C12 C13 H13C 109.5 . . ?
H13A C13 H13B 109.5 . . ?
H13A C13 H13C 109.5 . . ?
H13B C13 H13C 109.5 . . ?
C12 C14 H14A 109.5 . . ?
C12 C14 H14B 109.5 . . ?
C12 C14 H14C 109.5 . . ?
H14A C14 H14B 109.5 . . ?
H14A C14 H14C 109.5 . . ?
H14B C14 H14C 109.5 . . ?
C12 C15 H15A 109.5 . . ?
C12 C15 H15B 109.5 . . ?
C12 C15 H15C 109.5 . . ?
H15A C15 H15B 109.5 . . ?
H15A C15 H15C 109.5 . . ?
H15B C15 H15C 109.5 . . ?
O6 C16 C17 109.2(4) . . ?
O6 C16 C18 109.1(4) . . ?
O6 C16 C19 109.8(4) . . ?
C18 C16 C17 109.6(4) . . ?
C19 C16 C17 110.1(5) . . ?
C19 C16 C18 109.0(5) . . ?
C16 C17 H17A 109.5 . . ?
C16 C17 H17B 109.5 . . ?
C16 C17 H17C 109.5 . . ?
H17A C17 H17B 109.5 . . ?
H17A C17 H17C 109.5 . . ?
H17B C17 H17C 109.5 . . ?
C16 C18 H18A 109.5 . . ?
C16 C18 H18B 109.5 . . ?
C16 C18 H18C 109.5 . . ?
H18A C18 H18B 109.5 . . ?
H18A C18 H18C 109.5 . . ?
H18B C18 H18C 109.5 . . ?
C16 C19 H19A 109.5 . . ?
C16 C19 H19B 109.5 . . ?
C16 C19 H19C 109.5 . . ?
H19A C19 H19B 109.5 . . ?
H19A C19 H19C 109.5 . . ?
H19B C19 H19C 109.5 . . ?
O7 C20 C21 108.3(4) . . ?
O7 C20 C22 107.8(4) . . ?
O7 C20 C23 111.2(4) . . ?
C21 C20 C22 109.2(4) . . ?
C23 C20 C21 110.0(4) . . ?
C23 C20 C22 110.2(4) . . ?
C20 C21 H21A 109.5 . . ?
C20 C21 H21B 109.5 . . ?
C20 C21 H21C 109.5 . . ?
H21A C21 H21B 109.5 . . ?
H21A C21 H21C 109.5 . . ?
H21B C21 H21C 109.5 . . ?
C20 C22 H22A 109.5 . . ?
C20 C22 H22B 109.5 . . ?
C20 C22 H22C 109.5 . . ?
H22A C22 H22B 109.5 . . ?
H22A C22 H22C 109.5 . . ?
H22B C22 H22C 109.5 . . ?
C20 C23 H23A 109.5 . . ?
C20 C23 H23B 109.5 . . ?
C20 C23 H23C 109.5 . . ?
H23A C23 H23B 109.5 . . ?
H23A C23 H23C 109.5 . . ?
H23B C23 H23C 109.5 . . ?
O8 C24 C25 110.2(4) . . ?
O8 C24 C26 108.8(4) . . ?
O8 C24 C27 109.6(4) . . ?
C25 C24 C26 109.0(4) . . ?
C27 C24 C25 108.8(4) . . ?
C27 C24 C26 110.4(4) . . ?
C24 C25 H25A 109.5 . . ?
C24 C25 H25B 109.5 . . ?
C24 C25 H25C 109.5 . . ?
H25A C25 H25B 109.5 . . ?
H25A C25 H25C 109.5 . . ?
H25B C25 H25C 109.5 . . ?
C24 C26 H26A 109.5 . . ?
C24 C26 H26B 109.5 . . ?
C24 C26 H26C 109.5 . . ?
H26A C26 H26B 109.5 . . ?
H26A C26 H26C 109.5 . . ?
H26B C26 H26C 109.5 . . ?
C24 C27 H27A 109.5 . . ?
C24 C27 H27B 109.5 . . ?
C24 C27 H27C 109.5 . . ?
H27A C27 H27B 109.5 . . ?
H27A C27 H27C 109.5 . . ?
H27B C27 H27C 109.5 . . ?
O9 C28 C29 108.9(5) . . ?
O9 C28 C30 110.0(5) . . ?
O9 C28 C31 108.0(5) . . ?
C29 C28 C31 109.4(7) . . ?
C30 C28 C29 109.9(6) . . ?
C30 C28 C31 110.6(7) . . ?
C28 C29 H29A 109.5 . . ?
C28 C29 H29B 109.5 . . ?
C28 C29 H29C 109.5 . . ?
H29A C29 H29B 109.5 . . ?
H29A C29 H29C 109.5 . . ?
H29B C29 H29C 109.5 . . ?
C28 C30 H30A 109.5 . . ?
C28 C30 H30B 109.5 . . ?
C28 C30 H30C 109.5 . . ?
H30A C30 H30B 109.5 . . ?
H30A C30 H30C 109.5 . . ?
H30B C30 H30C 109.5 . . ?
C28 C31 H31A 109.5 . . ?
C28 C31 H31B 109.5 . . ?
C28 C31 H31C 109.5 . . ?
H31A C31 H31B 109.5 . . ?
H31A C31 H31C 109.5 . . ?
H31B C31 H31C 109.5 . . ?
O10 C32 C33 110.5(4) . . ?
O10 C32 C34 108.5(4) . . ?
O10 C32 C35 109.8(5) . . ?
C33 C32 C35 108.4(5) . . ?
C34 C32 C33 109.8(5) . . ?
C34 C32 C35 109.9(5) . . ?
C32 C33 H33A 109.5 . . ?
C32 C33 H33B 109.5 . . ?
C32 C33 H33C 109.5 . . ?
H33A C33 H33B 109.5 . . ?
H33A C33 H33C 109.5 . . ?
H33B C33 H33C 109.5 . . ?
C32 C34 H34A 109.5 . . ?
C32 C34 H34B 109.5 . . ?
C32 C34 H34C 109.5 . . ?
H34A C34 H34B 109.5 . . ?
H34A C34 H34C 109.5 . . ?
H34B C34 H34C 109.5 . . ?
C32 C35 H35A 109.5 . . ?
C32 C35 H35B 109.5 . . ?
C32 C35 H35C 109.5 . . ?
H35A C35 H35B 109.5 . . ?
H35A C35 H35C 109.5 . . ?
H35B C35 H35C 109.5 . . ?
O11 C36 C37 109.4(5) . . ?
O11 C36 C38 107.1(4) . . ?
O11 C36 C39 108.6(4) . . ?
C37 C36 C38 111.2(5) . . ?
C37 C36 C39 111.8(6) . . ?
C38 C36 C39 108.7(5) . . ?
C36 C37 H37A 109.5 . . ?
C36 C37 H37B 109.5 . . ?
C36 C37 H37C 109.5 . . ?
H37A C37 H37B 109.5 . . ?
H37A C37 H37C 109.5 . . ?
H37B C37 H37C 109.5 . . ?
C36 C38 H38A 109.5 . . ?
C36 C38 H38B 109.5 . . ?
C36 C38 H38C 109.5 . . ?
H38A C38 H38B 109.5 . . ?
H38A C38 H38C 109.5 . . ?
H38B C38 H38C 109.5 . . ?
C36 C39 H39A 109.5 . . ?
C36 C39 H39B 109.5 . . ?
C36 C39 H39C 109.5 . . ?
H39A C39 H39B 109.5 . . ?
H39A C39 H39C 109.5 . . ?
H39B C39 H39C 109.5 . . ?
O6 Li1 O2 88.2(4) . . ?
O6 Li1 O10 155.0(7) . . ?
O10 Li1 O2 88.2(4) . . ?

loop_
_geom_bond_atom_site_label_1
_geom_bond_atom_site_label_2
_geom_bond_distance
_geom_bond_site_symmetry_2
_geom_bond_publ_flag
U1 O1 1.791(4) . ?
U1 O2 1.892(3) . ?
U1 O3 2.082(4) . ?
U1 O4 2.281(3) . ?
U1 O7 2.357(3) . ?
U1 O11 2.273(3) . ?
Ho1 O2 2.501(3) . ?
Ho1 O7 2.547(3) . ?
Ho1 O8 2.280(3) . ?
Ho1 O9 2.043(3) . ?
Ho1 O10 2.166(3) . ?
Ho1 O11 2.353(3) . ?
Ho2 O2 2.480(3) . ?
Ho2 O4 2.350(3) . ?
Ho2 O5 2.042(3) . ?
Ho2 O6 2.176(3) . ?
Ho2 O7 2.545(3) . ?
Ho2 O8 2.279(3) . ?
O2 Li1 2.028(10) . ?
O3 C4 1.417(6) . ?
O4 C8 1.447(5) . ?
O5 C12 1.425(6) . ?
O6 C16 1.423(6) . ?
O6 Li1 1.916(10) . ?
O7 C20 1.447(6) . ?
O8 C24 1.437(6) . ?
O9 C28 1.418(6) . ?
O10 C32 1.411(6) . ?
O10 Li1 1.948(10) . ?
O11 C36 1.456(6) . ?
C4 C5 1.521(8) . ?
C4 C6 1.507(8) . ?
C4 C7 1.520(9) . ?
C5 H5A 0.9800 . ?
C5 H5B 0.9800 . ?
C5 H5C 0.9800 . ?
C6 H6A 0.9800 . ?
C6 H6B 0.9800 . ?
C6 H6C 0.9800 . ?
C7 H7A 0.9800 . ?
C7 H7B 0.9800 . ?
C7 H7C 0.9800 . ?
C8 C9 1.518(8) . ?
C8 C10 1.518(8) . ?
C8 C11 1.512(7) . ?
C9 H9A 0.9800 . ?
C9 H9B 0.9800 . ?
C9 H9C 0.9800 . ?
C10 H10A 0.9800 . ?
C10 H10B 0.9800 . ?
C10 H10C 0.9800 . ?
C11 H11A 0.9800 . ?
C11 H11B 0.9800 . ?
C11 H11C 0.9800 . ?
C12 C13 1.515(8) . ?
C12 C14 1.516(8) . ?
C12 C15 1.528(8) . ?
C13 H13A 0.9800 . ?
C13 H13B 0.9800 . ?
C13 H13C 0.9800 . ?
C14 H14A 0.9800 . ?
C14 H14B 0.9800 . ?
C14 H14C 0.9800 . ?
C15 H15A 0.9800 . ?
C15 H15B 0.9800 . ?
C15 H15C 0.9800 . ?
C16 C17 1.526(7) . ?
C16 C18 1.522(8) . ?
C16 C19 1.518(7) . ?
C17 H17A 0.9800 . ?
C17 H17B 0.9800 . ?
C17 H17C 0.9800 . ?
C18 H18A 0.9800 . ?
C18 H18B 0.9800 . ?
C18 H18C 0.9800 . ?
C19 H19A 0.9800 . ?
C19 H19B 0.9800 . ?
C19 H19C 0.9800 . ?
C20 C21 1.520(7) . ?
C20 C22 1.526(7) . ?
C20 C23 1.506(7) . ?
C21 H21A 0.9800 . ?
C21 H21B 0.9800 . ?
C21 H21C 0.9800 . ?
C22 H22A 0.9800 . ?
C22 H22B 0.9800 . ?
C22 H22C 0.9800 . ?
C23 H23A 0.9800 . ?
C23 H23B 0.9800 . ?
C23 H23C 0.9800 . ?
C24 C25 1.526(7) . ?
C24 C26 1.531(7) . ?
C24 C27 1.525(7) . ?
C25 H25A 0.9800 . ?
C25 H25B 0.9800 . ?
C25 H25C 0.9800 . ?
C26 H26A 0.9800 . ?
C26 H26B 0.9800 . ?
C26 H26C 0.9800 . ?
C27 H27A 0.9800 . ?
C27 H27B 0.9800 . ?
C27 H27C 0.9800 . ?
C28 C29 1.525(10) . ?
C28 C30 1.494(9) . ?
C28 C31 1.529(9) . ?
C29 H29A 0.9800 . ?
C29 H29B 0.9800 . ?
C29 H29C 0.9800 . ?
C30 H30A 0.9800 . ?
C30 H30B 0.9800 . ?
C30 H30C 0.9800 . ?
C31 H31A 0.9800 . ?
C31 H31B 0.9800 . ?
C31 H31C 0.9800 . ?
C32 C33 1.523(8) . ?
C32 C34 1.521(8) . ?
C32 C35 1.528(8) . ?
C33 H33A 0.9800 . ?
C33 H33B 0.9800 . ?
C33 H33C 0.9800 . ?
C34 H34A 0.9800 . ?
C34 H34B 0.9800 . ?
C34 H34C 0.9800 . ?
C35 H35A 0.9800 . ?
C35 H35B 0.9800 . ?
C35 H35C 0.9800 . ?
C36 C37 1.501(9) . ?
C36 C38 1.521(7) . ?
C36 C39 1.521(8) . ?
C37 H37A 0.9800 . ?
C37 H37B 0.9800 . ?
C37 H37C 0.9800 . ?
C38 H38A 0.9800 . ?
C38 H38B 0.9800 . ?
C38 H38C 0.9800 . ?
C39 H39A 0.9800 . ?
C39 H39B 0.9800 . ?
C39 H39C 0.9800 . ?

loop_
_geom_torsion_atom_site_label_1
_geom_torsion_atom_site_label_2
_geom_torsion_atom_site_label_3
_geom_torsion_atom_site_label_4
_geom_torsion
_geom_torsion_site_symmetry_1
_geom_torsion_site_symmetry_2
_geom_torsion_site_symmetry_3
_geom_torsion_site_symmetry_4
_geom_torsion_publ_flag
U1 O3 C4 C5 112.6(11) . . . . ?
U1 O3 C4 C6 -127.1(11) . . . . ?
U1 O3 C4 C7 -6.3(14) . . . . ?
U1 O4 C8 C9 -112.6(5) . . . . ?
U1 O4 C8 C10 128.9(4) . . . . ?
U1 O4 C8 C11 8.8(6) . . . . ?
U1 O7 C20 C21 121.2(4) . . . . ?
U1 O7 C20 C22 -120.7(4) . . . . ?
U1 O7 C20 C23 0.2(6) . . . . ?
U1 O11 C36 C37 85.0(6) . . . . ?
U1 O11 C36 C38 -154.5(4) . . . . ?
U1 O11 C36 C39 -37.2(6) . . . . ?
Ho1 O7 C20 C21 -114.1(4) . . . . ?
Ho1 O7 C20 C22 3.9(5) . . . . ?
Ho1 O7 C20 C23 124.8(4) . . . . ?
Ho1 O8 C24 C25 -144.2(3) . . . . ?
Ho1 O8 C24 C26 96.4(4) . . . . ?
Ho1 O8 C24 C27 -24.4(6) . . . . ?
Ho1 O10 C32 C33 45.4(8) . . . . ?
Ho1 O10 C32 C34 165.8(5) . . . . ?
Ho1 O10 C32 C35 -74.1(7) . . . . ?
Ho1 O11 C36 C37 -81.5(6) . . . . ?
Ho1 O11 C36 C38 39.1(6) . . . . ?
Ho1 O11 C36 C39 156.3(4) . . . . ?
Ho2 O4 C8 C9 58.9(6) . . . . ?
Ho2 O4 C8 C10 -59.6(6) . . . . ?
Ho2 O4 C8 C11 -179.7(3) . . . . ?
Ho2 O6 C16 C17 -146.4(4) . . . . ?
Ho2 O6 C16 C18 93.8(6) . . . . ?
Ho2 O6 C16 C19 -25.6(7) . . . . ?
Ho2 O7 C20 C21 -1.1(5) . . . . ?
Ho2 O7 C20 C22 116.9(4) . . . . ?
Ho2 O7 C20 C23 -122.2(4) . . . . ?
Ho2 O8 C24 C25 30.2(5) . . . . ?
Ho2 O8 C24 C26 -89.2(4) . . . . ?
Ho2 O8 C24 C27 150.0(3) . . . . ?
O3 U1 O2 Ho1 133.80(13) . . . . ?
O3 U1 O2 Ho2 -130.17(13) . . . . ?
O3 U1 O2 Li1 2.7(18) . . . . ?
O4 U1 O2 Ho1 -125.88(13) . . . . ?
O4 U1 O2 Ho2 -29.84(12) . . . . ?
O4 U1 O2 Li1 103.0(18) . . . . ?
O7 U1 O2 Ho1 -48.13(11) . . . . ?
O7 U1 O2 Ho2 47.91(11) . . . . ?
O7 U1 O2 Li1 -179.4(19) . . . . ?
O11 U1 O2 Ho1 30.52(12) . . . . ?
O11 U1 O2 Ho2 126.55(14) . . . . ?
O11 U1 O2 Li1 -100.6(18) . . . . ?
Li1 O6 C16 C17 31.5(7) . . . . ?
Li1 O6 C16 C18 -88.3(6) . . . . ?
Li1 O6 C16 C19 152.4(5) . . . . ?
Li1 O10 C32 C33 -139.2(6) . . . . ?
Li1 O10 C32 C34 -18.8(7) . . . . ?
Li1 O10 C32 C35 101.3(6) . . . . ?
